data_1545590
loop_
_publ_author_name
'Sato, Ryonosuke'
'Dogishi, Masaki'
'Higashino, Toshiki'
'Kadoya, Tomofumi'
'Kawamoto, Tadashi'
'Mori, Takehiko'

_publ_section_title
;
 Charge-Transfer Complexes of Benzothienobenzothiophene with
 Tetracyanoquinodimethane and the n-Channel Organic Field-Effect
 Transistors
;
_journal_name_full 'The Journal of Physical Chemistry C'
_journal_paper_doi 10.1021/acs.jpcc.7b00902
_journal_year 2017
_chemical_formula_moiety 'C12 H2 F2 N4, C14 H8 Se2'
_chemical_formula_sum 'C26 H10 F2 N4 Se2'
_chemical_formula_weight 574.31
_space_group_IT_number 2
_symmetry_cell_setting triclinic
_symmetry_Int_Tables_number 2
_symmetry_space_group_name_Hall '-P 1'
_symmetry_space_group_name_H-M 'P -1'
_atom_sites_solution_hydrogens geom
_atom_sites_solution_primary direct
_atom_sites_solution_secondary difmap
_cell_angle_alpha 80.96(3)
_cell_angle_beta 89.226(19)
_cell_angle_gamma 88.727(19)
_cell_formula_units_Z 1
_cell_length_a 7.1911(13)
_cell_length_b 8.039(3)
_cell_length_c 9.156(3)
_cell_measurement_reflns_used 27
_cell_measurement_temperature 295
_cell_measurement_theta_max 17.13
_cell_measurement_theta_min 12.63
_cell_volume 522.6(3)
_computing_cell_refinement WinAFC
_computing_data_collection WinAFC
_computing_data_reduction WinAFC
_computing_molecular_graphics 'CrystalStructure 4.0'
_computing_publication_material 'CrystalStructure 4.0 (Rigaku, 2010)'
_computing_structure_refinement 'SHELXL97 (Sheldrick, 2008)'
_computing_structure_solution 'SIR2004 (Burla, et al., 2005)'
_diffrn_ambient_temperature 295
_diffrn_measured_fraction_theta_full 1.000
_diffrn_measured_fraction_theta_max 1.000
_diffrn_measurement_device_type 'Rigaku AFC7R'
_diffrn_measurement_method \w-2\q
_diffrn_radiation_type 'Mo K\a'
_diffrn_radiation_wavelength 0.71069
_diffrn_reflns_av_R_equivalents 0.0450
_diffrn_reflns_limit_h_max 9
_diffrn_reflns_limit_h_min -5
_diffrn_reflns_limit_k_max 10
_diffrn_reflns_limit_k_min -10
_diffrn_reflns_limit_l_max 11
_diffrn_reflns_limit_l_min -11
_diffrn_reflns_number 2947
_diffrn_reflns_theta_full 27.50
_diffrn_reflns_theta_max 27.50
_diffrn_standards_decay_% -0.246
_diffrn_standards_interval_count 150
_diffrn_standards_number 3
_exptl_absorpt_coefficient_mu 3.581
_exptl_absorpt_correction_T_max 0.931
_exptl_absorpt_correction_T_min 0.854
_exptl_absorpt_correction_type psi-scan
_exptl_absorpt_process_details '(North, Phillips & Mathews, 1968)'
_exptl_crystal_colour black
_exptl_crystal_density_diffrn 1.825
_exptl_crystal_density_method 'not measured'
_exptl_crystal_description needle
_exptl_crystal_F_000 280.00
_exptl_crystal_size_max 0.340
_exptl_crystal_size_mid 0.060
_exptl_crystal_size_min 0.020
_refine_diff_density_max 0.930
_refine_diff_density_min -0.730
_refine_ls_extinction_method none
_refine_ls_goodness_of_fit_ref 0.965
_refine_ls_hydrogen_treatment constr
_refine_ls_number_parameters 154
_refine_ls_number_reflns 2400
_refine_ls_number_restraints 0
_refine_ls_R_factor_gt 0.0555
_refine_ls_shift/su_max 0.000
_refine_ls_structure_factor_coef Fsqd
_refine_ls_weighting_details 'w = 1/[\s^2^(Fo^2^)+(0.0541P)^2^+0.0000P] where P=(Fo^2^+2Fc^2^)/3'
_refine_ls_weighting_scheme calc
_refine_ls_wR_factor_ref 0.1417
_reflns_number_gt 1307
_reflns_number_total 2401
_reflns_threshold_expression F^2^>2.0\s(F^2^)
_cod_data_source_file jp7b00902_si_002.cif
_cod_data_source_block (BSBS)(F2TCNQ)
_cod_original_cell_volume 522.5(3)
_cod_database_code 1545590

loop_
_symmetry_equiv_pos_site_id
_symmetry_equiv_pos_as_xyz
1 +X,+Y,+Z
2 -X,-Y,-Z

loop_
_atom_site_label
_atom_site_type_symbol
_atom_site_fract_x
_atom_site_fract_y
_atom_site_fract_z
_atom_site_U_iso_or_equiv
_atom_site_adp_type
_atom_site_occupancy
_atom_site_symmetry_multiplicity
_atom_site_calc_flag
_atom_site_refinement_flags
Se1 Se -0.00204(11) 0.40523(10) 0.28355(8) 0.0323(3) Uani 1.0 2 d .
F1 F 0.5969(6) 0.8136(5) 0.5400(5) 0.0408(11) Uani 1.0 2 d .
N1 N 0.7079(10) 1.0427(9) 0.2539(7) 0.0489(18) Uani 1.0 2 d .
N2 N 0.6404(11) 0.6585(9) -0.0083(7) 0.0532(19) Uani 1.0 2 d .
C1 C 0.6663(10) 0.9059(10) 0.2592(7) 0.0329(17) Uani 1.0 2 d .
C2 C 0.6254(10) 0.6881(10) 0.1087(8) 0.0360(18) Uani 1.0 2 d .
C3 C 0.6128(9) 0.7337(9) 0.2558(7) 0.0281(15) Uani 1.0 2 d .
C4 C 0.5557(9) 0.6179(9) 0.3744(7) 0.0239(14) Uani 1.0 2 d .
C5 C 0.5482(9) 0.6576(8) 0.5233(7) 0.0257(15) Uani 1.0 2 d .
C6 C 0.5036(9) 0.4509(8) 0.3593(7) 0.0260(15) Uani 1.0 2 d .
C7 C 0.1962(10) 0.9578(10) 0.2555(8) 0.0376(18) Uani 1.0 2 d .
C8 C 0.1864(10) 0.8899(10) 0.1249(9) 0.0416(19) Uani 1.0 2 d .
C9 C 0.1471(9) 0.8628(9) 0.3873(8) 0.0296(16) Uani 1.0 2 d .
C10 C 0.1338(10) 0.7279(10) 0.1254(8) 0.0395(19) Uani 1.0 2 d .
C11 C 0.0857(9) 0.6961(9) 0.3900(7) 0.0255(15) Uani 1.0 2 d .
C12 C 0.0818(9) 0.6315(8) 0.2561(7) 0.0264(15) Uani 1.0 2 d .
C13 C 0.0267(9) 0.5780(9) 0.5135(7) 0.0272(15) Uani 1.0 2 d .
H6 H 0.5060 0.4179 0.2663 0.0312 Uiso 1.0 2 calc R
H7 H 0.2360 1.0675 0.2532 0.0452 Uiso 1.0 2 calc R
H8 H 0.2164 0.9565 0.0355 0.0499 Uiso 1.0 2 calc R
H9 H 0.1539 0.9075 0.4747 0.0355 Uiso 1.0 2 calc R
H10 H 0.1331 0.6832 0.0377 0.0474 Uiso 1.0 2 calc R

loop_
_atom_site_aniso_label
_atom_site_aniso_U_11
_atom_site_aniso_U_22
_atom_site_aniso_U_33
_atom_site_aniso_U_12
_atom_site_aniso_U_13
_atom_site_aniso_U_23
Se1 0.0373(4) 0.0362(5) 0.0259(4) -0.0037(3) -0.0006(3) -0.0122(3)
F1 0.062(3) 0.030(3) 0.033(3) -0.012(2) 0.001(2) -0.0076(19)
N1 0.064(5) 0.041(5) 0.041(4) -0.014(4) 0.006(4) -0.003(4)
N2 0.079(5) 0.054(5) 0.027(4) -0.016(4) 0.012(4) -0.009(4)
C1 0.038(5) 0.042(5) 0.017(4) -0.000(4) 0.002(3) -0.000(4)
C2 0.041(5) 0.034(5) 0.029(4) -0.008(4) 0.003(4) 0.008(4)
C3 0.026(4) 0.032(4) 0.026(4) -0.001(3) -0.000(3) -0.006(3)
C4 0.024(4) 0.027(4) 0.019(4) -0.001(3) 0.001(3) 0.002(3)
C5 0.032(4) 0.023(4) 0.022(4) -0.005(3) 0.001(3) -0.002(3)
C6 0.026(4) 0.033(4) 0.020(4) -0.004(3) 0.006(3) -0.006(3)
C7 0.040(5) 0.033(5) 0.039(5) -0.002(4) -0.002(4) -0.002(4)
C8 0.051(5) 0.034(5) 0.036(5) -0.013(4) 0.001(4) 0.006(4)
C9 0.031(4) 0.030(4) 0.028(4) 0.000(3) -0.000(3) -0.005(3)
C10 0.044(5) 0.048(6) 0.024(4) 0.003(4) -0.006(4) 0.000(4)
C11 0.020(4) 0.028(4) 0.025(4) 0.004(3) 0.001(3) 0.003(3)
C12 0.029(4) 0.026(4) 0.024(4) -0.003(3) -0.003(3) -0.004(3)
C13 0.027(4) 0.033(4) 0.023(4) -0.002(3) -0.001(3) -0.008(3)

loop_
_atom_type_symbol
_atom_type_description
_atom_type_scat_dispersion_real
_atom_type_scat_dispersion_imag
_atom_type_scat_source
C C 0.0033 0.0016
;
International Tables for Crystallography
(1992, Vol. C, Tables 4.2.6.8 and 6.1.1.4)
;
H H 0.0000 0.0000
;
International Tables for Crystallography
(1992, Vol. C, Table 6.1.1.4)
;
N N 0.0061 0.0033
;
International Tables for Crystallography
(1992, Vol. C, Tables 4.2.6.8 and 6.1.1.4)
;
F F 0.0171 0.0103
;
International Tables for Crystallography
(1992, Vol. C, Tables 4.2.6.8 and 6.1.1.4)
;
Se Se -0.0929 2.2259
;
International Tables for Crystallography
(1992, Vol. C, Tables 4.2.6.8 and 6.1.1.4)
;

loop_
_geom_angle_atom_site_label_1
_geom_angle_atom_site_label_2
_geom_angle_atom_site_label_3
_geom_angle
_geom_angle_publ_flag
_geom_angle_site_symmetry_1
_geom_angle_site_symmetry_3
C12 Se1 C13 86.7(3) yes . 2_566
N1 C1 C3 176.4(7) yes . .
N2 C2 C3 176.9(8) yes . .
C1 C3 C2 112.9(6) yes . .
C1 C3 C4 126.7(7) yes . .
C2 C3 C4 120.4(7) yes . .
C3 C4 C5 121.7(7) yes . .
C3 C4 C6 122.5(6) yes . .
C5 C4 C6 115.8(6) yes . .
F1 C5 C4 116.7(5) yes . .
F1 C5 C6 119.7(6) yes . 2_666
C4 C5 C6 123.6(7) yes . 2_666
C4 C6 C5 120.6(7) yes . 2_666
C8 C7 C9 119.9(7) yes . .
C7 C8 C10 121.3(7) yes . .
C7 C9 C11 119.7(7) yes . .
C8 C10 C12 119.5(7) yes . .
C9 C11 C12 118.4(6) yes . .
C9 C11 C13 128.7(7) yes . .
C12 C11 C13 112.9(6) yes . .
Se1 C12 C10 127.1(6) yes . .
Se1 C12 C11 111.9(5) yes . .
C10 C12 C11 121.0(7) yes . .
Se1 C13 C11 131.5(6) yes 2_566 .
Se1 C13 C13 111.0(5) yes 2_566 2_566
C11 C13 C13 117.4(6) yes . 2_566
C4 C6 H6 119.693 no . .
C5 C6 H6 119.689 no 2_666 .
C8 C7 H7 120.040 no . .
C9 C7 H7 120.045 no . .
C7 C8 H8 119.335 no . .
C10 C8 H8 119.329 no . .
C7 C9 H9 120.126 no . .
C11 C9 H9 120.127 no . .
C8 C10 H10 120.225 no . .
C12 C10 H10 120.228 no . .

loop_
_geom_bond_atom_site_label_1
_geom_bond_atom_site_label_2
_geom_bond_distance
_geom_bond_publ_flag
_geom_bond_site_symmetry_2
Se1 C12 1.907(7) yes .
Se1 C13 1.890(7) yes 2_566
F1 C5 1.342(8) yes .
N1 C1 1.139(11) yes .
N2 C2 1.136(11) yes .
C1 C3 1.450(11) yes .
C2 C3 1.451(11) yes .
C3 C4 1.380(9) yes .
C4 C5 1.448(10) yes .
C4 C6 1.429(10) yes .
C5 C6 1.328(9) yes 2_666
C7 C8 1.394(12) yes .
C7 C9 1.369(10) yes .
C8 C10 1.363(11) yes .
C9 C11 1.417(10) yes .
C10 C12 1.372(9) yes .
C11 C12 1.405(10) yes .
C11 C13 1.424(9) yes .
C13 C13 1.380(10) yes 2_566
C6 H6 0.930 no .
C7 H7 0.930 no .
C8 H8 0.930 no .
C9 H9 0.930 no .
C10 H10 0.930 no .

loop_
_geom_contact_atom_site_label_1
_geom_contact_atom_site_label_2
_geom_contact_distance
_geom_contact_publ_flag
_geom_contact_site_symmetry_2
Se1 C9 3.576(7) no 2_566
F1 N1 3.062(8) no .
F1 C1 2.605(8) no .
F1 C3 2.777(8) no .
N1 C2 3.396(11) no .
N2 C1 3.398(11) no .
N2 C4 3.514(9) no .
C1 C5 3.009(9) no .
C2 C6 2.883(10) no .
C4 C4 2.858(9) no 2_666
C5 C5 2.740(10) no 2_666
C6 C6 2.810(10) no 2_666
C7 C12 2.765(11) no .
C8 C11 2.767(10) no .
C9 C10 2.786(11) no .
F1 F1 3.258(6) no 2_676
F1 N1 3.188(9) no 2_676
F1 C7 3.221(9) no 2_676
F1 C9 3.531(8) no .
F1 C9 3.375(9) no 2_676
N1 F1 3.188(9) no 2_676
N1 C7 3.562(10) no 1_655
N1 C8 3.500(10) no 2_675
N1 C9 3.592(10) no 1_655
N2 N2 3.270(11) no 2_665
C1 C7 3.397(10) no .
C1 C11 3.551(10) no 1_655
C2 C8 3.529(11) no .
C2 C10 3.546(11) no .
C2 C12 3.558(10) no 1_655
C3 C7 3.461(10) no .
C3 C8 3.445(10) no .
C3 C12 3.453(9) no 1_655
C4 C9 3.512(9) no .
C4 C11 3.429(9) no .
C4 C12 3.584(9) no .
C4 C13 3.452(9) no 2_666
C5 C9 3.440(9) no .
C5 C11 3.548(9) no .
C5 C13 3.488(9) no 1_655
C6 C11 3.589(9) no .
C6 C12 3.413(9) no .
C6 C13 3.579(9) no 2_666
C7 F1 3.221(9) no 2_676
C7 N1 3.562(10) no 1_455
C7 C1 3.397(10) no .
C7 C3 3.461(10) no .
C8 N1 3.500(10) no 2_675
C8 C2 3.529(11) no .
C8 C3 3.445(10) no .
C9 F1 3.531(8) no .
C9 F1 3.375(9) no 2_676
C9 N1 3.592(10) no 1_455
C9 C4 3.512(9) no .
C9 C5 3.440(9) no .
C10 C2 3.546(11) no .
C11 C1 3.551(10) no 1_455
C11 C4 3.429(9) no .
C11 C5 3.548(9) no .
C11 C6 3.589(9) no .
C12 C2 3.558(10) no 1_455
C12 C3 3.453(9) no 1_455
C12 C4 3.584(9) no .
C12 C6 3.413(9) no .
C13 C4 3.452(9) no 2_666
C13 C5 3.488(9) no 1_455
C13 C6 3.579(9) no 2_666
Se1 H9 3.2740 no 2_566
Se1 H10 3.0753 no .
F1 H6 2.4790 no 2_666
N2 H6 3.0798 no .
C2 H6 2.5694 no .
C3 H6 2.6556 no .
C4 H6 3.2811 no 2_666
C5 H6 3.2875 no .
C7 H10 3.2420 no .
C8 H9 3.2339 no .
C9 H8 3.2253 no .
C10 H7 3.2366 no .
C11 H7 3.2527 no .
C11 H10 3.2561 no .
C12 H8 3.2004 no .
C12 H9 3.2672 no .
C13 H9 2.7897 no .
H7 H8 2.3155 no .
H7 H9 2.3015 no .
H8 H10 2.2873 no .
Se1 H6 3.5420 no 1_455
Se1 H7 3.2248 no 1_545
Se1 H10 3.2873 no 2_565
F1 H7 2.5738 no 2_676
F1 H9 3.2982 no .
F1 H9 2.8861 no 2_676
N1 H6 3.3362 no 1_565
N1 H7 3.3944 no .
N1 H8 2.6966 no 2_675
N1 H9 2.7782 no 2_676
N1 H10 3.3875 no 2_675
N2 H6 2.7604 no 2_665
N2 H7 3.0253 no 2_675
N2 H8 3.2551 no 2_675
N2 H10 3.5870 no 1_655
N2 H10 3.2080 no 2_665
C1 H7 3.3266 no .
C1 H8 2.8735 no 2_675
C1 H9 3.3430 no 2_676
C2 H8 3.1810 no 2_675
C3 H8 3.5750 no 2_675
C5 H9 3.4311 no .
C8 H8 3.3850 no 2_575
C9 H9 3.1893 no 2_576
C12 H6 3.4617 no .
H6 Se1 3.5420 no 1_655
H6 N1 3.3362 no 1_545
H6 N2 2.7604 no 2_665
H6 C12 3.4617 no .
H6 H7 3.4751 no 1_545
H7 Se1 3.2248 no 1_565
H7 F1 2.5738 no 2_676
H7 N1 3.3944 no .
H7 N2 3.0253 no 2_675
H7 C1 3.3266 no .
H7 H6 3.4751 no 1_565
H8 N1 2.6966 no 2_675
H8 N2 3.2551 no 2_675
H8 C1 2.8735 no 2_675
H8 C2 3.1810 no 2_675
H8 C3 3.5750 no 2_675
H8 C8 3.3850 no 2_575
H8 H8 3.2274 no 2_575
H9 F1 3.2982 no .
H9 F1 2.8861 no 2_676
H9 N1 2.7782 no 2_676
H9 C1 3.3430 no 2_676
H9 C5 3.4311 no .
H9 C9 3.1893 no 2_576
H9 H9 2.7145 no 2_576
H10 Se1 3.2873 no 2_565
H10 N1 3.3875 no 2_675
H10 N2 3.5870 no 1_455
H10 N2 3.2080 no 2_665

loop_
_geom_torsion_atom_site_label_1
_geom_torsion_atom_site_label_2
_geom_torsion_atom_site_label_3
_geom_torsion_atom_site_label_4
_geom_torsion
_geom_torsion_publ_flag
_geom_torsion_site_symmetry_1
_geom_torsion_site_symmetry_3
_geom_torsion_site_symmetry_4
C12 Se1 C13 C11 -179.6(6) no . 2_566 2_566
C12 Se1 C13 C13 -0.7(4) no . 2_566 .
C13 Se1 C12 C10 -179.4(6) no 2_566 . .
C13 Se1 C12 C11 0.4(4) no 2_566 . .
C1 C3 C4 C5 -1.9(10) no . . .
C1 C3 C4 C6 179.2(6) no . . .
C2 C3 C4 C5 177.7(6) no . . .
C2 C3 C4 C6 -1.1(9) no . . .
C3 C4 C5 F1 1.0(9) no . . .
C3 C4 C5 C6 -179.1(6) no . . 2_666
C3 C4 C6 C5 179.1(6) no . . 2_666
C5 C4 C6 C5 0.2(9) no . . 2_666
C6 C4 C5 F1 179.9(5) no . . .
C6 C4 C5 C6 -0.2(9) no . . 2_666
F1 C5 C6 C4 -179.9(5) no . 2_666 2_666
C4 C5 C6 C4 0.2(10) no . 2_666 2_666
C8 C7 C9 C11 -0.3(10) no . . .
C9 C7 C8 C10 -1.9(11) no . . .
C7 C8 C10 C12 2.7(11) no . . .
C7 C9 C11 C12 1.6(9) no . . .
C7 C9 C11 C13 -179.2(6) no . . .
C8 C10 C12 Se1 178.4(6) no . . .
C8 C10 C12 C11 -1.3(10) no . . .
C9 C11 C12 Se1 179.4(5) no . . .
C9 C11 C12 C10 -0.8(9) no . . .
C9 C11 C13 Se1 1.2(11) no . . 2_566
C9 C11 C13 C13 -179.9(6) no . . 2_566
C12 C11 C13 Se1 -179.5(5) no . . 2_566
C12 C11 C13 C13 -0.6(8) no . . 2_566
C13 C11 C12 Se1 0.0(7) no . . .
C13 C11 C12 C10 179.8(5) no . . .
Se1 C13 C13 Se1 180.0(3) no 2_566 2_566 .
Se1 C13 C13 C11 -0.9(7) no 2_566 2_566 2_566
C11 C13 C13 Se1 0.9(8) no . 2_566 .
C11 C13 C13 C11 180.0(6) no . 2_566 2_566
